data_7033329
loop_
_publ_author_name
'Agarwal, Jay'
'Stanton Iii, Charles J.'
'Shaw, Travis W.'
'Vandezande, Jonathon E.'
'Majetich, George F.'
'Bocarsly, Andrew B.'
'Schaefer Iii, Henry F.'

_publ_section_title
;
 Exploring the effect of axial ligand substitution (X = Br, NCS, CN) on
 the photodecomposition and electrochemical activity of [MnX(N-C)(CO)3]
 complexes.
;
_journal_issue 5
_journal_name_full 'Dalton transactions (Cambridge, England : 2003)'
_journal_page_first 2122
_journal_page_last 2131
_journal_paper_doi 10.1039/c4dt03079f
_journal_volume 44
_journal_year 2015
_chemical_formula_sum 'C19 H15 Cl2 Mn N4 O3'
_chemical_formula_weight 473.19
_chemical_name_systematic
;
 ?
;
_space_group_crystal_system triclinic
_space_group_IT_number 2
_space_group_name_Hall '-P 1'
_space_group_name_H-M_alt 'P -1'
_symmetry_space_group_name_Hall '-P 1'
_symmetry_space_group_name_H-M 'P -1'
_atom_sites_solution_hydrogens geom
_audit_creation_method SHELXL-2013
_audit_update_record
;
2014-06-14 deposited with the CCDC.
2014-12-04 downloaded from the CCDC.
;
_cell_angle_alpha 85.5287(13)
_cell_angle_beta 74.4239(13)
_cell_angle_gamma 69.7291(13)
_cell_formula_units_Z 2
_cell_length_a 9.2310(9)
_cell_length_b 9.9773(9)
_cell_length_c 12.0386(11)
_cell_measurement_reflns_used 7729
_cell_measurement_temperature 100(2)
_cell_measurement_theta_max 33.00
_cell_measurement_theta_min 2.43
_cell_volume 1001.75(16)
_computing_cell_refinement 'Bruker SAINT'
_computing_data_collection 'Bruker APEX2'
_computing_data_reduction 'Bruker SAINT'
_computing_molecular_graphics 'Bruker SHELXTL'
_computing_publication_material 'Bruker SHELXTL'
_computing_structure_refinement 'SHELXL-2013 (Sheldrick, 2013)'
_computing_structure_solution 'SHELXS-97 (Sheldrick 2008)'
_diffrn_ambient_temperature 100(2)
_diffrn_measured_fraction_theta_full 0.996
_diffrn_measured_fraction_theta_max 0.996
_diffrn_measurement_device_type 'Bruker SMART APEX-II CCD'
_diffrn_measurement_method 'OMEGA SCAN'
_diffrn_radiation_type MoK\a
_diffrn_radiation_wavelength 0.71073
_diffrn_reflns_av_R_equivalents 0.0216
_diffrn_reflns_av_unetI/netI 0.0254
_diffrn_reflns_Laue_measured_fraction_full 0.996
_diffrn_reflns_Laue_measured_fraction_max 0.996
_diffrn_reflns_limit_h_max 12
_diffrn_reflns_limit_h_min -12
_diffrn_reflns_limit_k_max 13
_diffrn_reflns_limit_k_min -13
_diffrn_reflns_limit_l_max 16
_diffrn_reflns_limit_l_min -16
_diffrn_reflns_number 14745
_diffrn_reflns_point_group_measured_fraction_full 0.996
_diffrn_reflns_point_group_measured_fraction_max 0.996
_diffrn_reflns_theta_full 25.242
_diffrn_reflns_theta_max 28.999
_diffrn_reflns_theta_min 2.176
_exptl_absorpt_coefficient_mu 0.954
_exptl_absorpt_correction_T_max 0.7465
_exptl_absorpt_correction_T_min 0.6541
_exptl_absorpt_correction_type multi-scan
_exptl_absorpt_process_details 'BRUKER SADABS'
_exptl_crystal_colour orange
_exptl_crystal_density_diffrn 1.569
_exptl_crystal_description plate
_exptl_crystal_F_000 480
_exptl_crystal_size_max 0.350
_exptl_crystal_size_mid 0.270
_exptl_crystal_size_min 0.050
_refine_diff_density_max 0.433
_refine_diff_density_min -0.302
_refine_diff_density_rms 0.063
_refine_ls_extinction_method none
_refine_ls_goodness_of_fit_ref 1.040
_refine_ls_hydrogen_treatment mixed
_refine_ls_matrix_type full
_refine_ls_number_parameters 292
_refine_ls_number_reflns 5311
_refine_ls_number_restraints 75
_refine_ls_restrained_S_all 1.033
_refine_ls_R_factor_all 0.0356
_refine_ls_R_factor_gt 0.0292
_refine_ls_shift/su_max 0.000
_refine_ls_shift/su_mean 0.000
_refine_ls_structure_factor_coef Fsqd
_refine_ls_weighting_details 'w=1/[\s^2^(Fo^2^)+(0.0359P)^2^+0.5830P] where P=(Fo^2^+2Fc^2^)/3'
_refine_ls_weighting_scheme calc
_refine_ls_wR_factor_gt 0.0741
_refine_ls_wR_factor_ref 0.0779
_reflns_Friedel_coverage 0.000
_reflns_number_gt 4627
_reflns_number_total 5311
_reflns_threshold_expression 'I > 2\s(I)'
_cod_data_source_file c4dt03079f2.cif
_cod_data_source_block j5
_cod_depositor_comments 'Adding full bibliography for 7033325--7033329.cif.'
_cod_database_code 7033329
_shelx_space_group_comment
;
The symmetry employed for this shelxl refinement is uniquely defined
by the following loop, which should always be used as a source of
symmetry information in preference to the above space-group names.
They are only intended as comments.
;
_shelx_estimated_absorpt_t_min 0.731
_shelx_estimated_absorpt_t_max 0.954
_shelxl_version_number 2013-3

loop_
_space_group_symop_operation_xyz
'x, y, z'
'-x, -y, -z'

loop_
_atom_site_label
_atom_site_type_symbol
_atom_site_fract_x
_atom_site_fract_y
_atom_site_fract_z
_atom_site_U_iso_or_equiv
_atom_site_adp_type
_atom_site_occupancy
_atom_site_site_symmetry_order
_atom_site_calc_flag
_atom_site_refinement_flags_posn
_atom_site_refinement_flags_adp
_atom_site_refinement_flags_occupancy
_atom_site_disorder_assembly
_atom_site_disorder_group
Mn1 Mn 0.31635(3) 0.80563(2) 0.26993(2) 0.01303(7) Uani 1 1 d . . . . .
N1 N 0.19922(15) 0.54212(13) 0.28724(10) 0.0138(2) Uani 1 1 d . . . . .
N2 N 0.26732(14) 0.59043(13) 0.43451(10) 0.0128(2) Uani 1 1 d . . . . .
N3 N 0.33837(14) 0.78839(13) 0.43793(10) 0.0135(2) Uani 1 1 d . . . . .
C1 C 0.25193(17) 0.63514(15) 0.32514(12) 0.0135(3) Uani 1 1 d . . . . .
C2 C 0.18361(17) 0.43647(15) 0.36851(12) 0.0140(3) Uani 1 1 d . . . . .
C3 C 0.13300(18) 0.32118(16) 0.36453(13) 0.0166(3) Uani 1 1 d . . . . .
H3A H 0.1042 0.3018 0.2990 0.020 Uiso 1 1 calc R U . . .
C4 C 0.12669(18) 0.23575(15) 0.46153(13) 0.0177(3) Uani 1 1 d . . . . .
H4A H 0.0920 0.1563 0.4627 0.021 Uiso 1 1 calc R U . . .
C5 C 0.17015(18) 0.26440(15) 0.55701(13) 0.0172(3) Uani 1 1 d . . . . .
H5A H 0.1653 0.2032 0.6214 0.021 Uiso 1 1 calc R U . . .
C6 C 0.22048(18) 0.38016(15) 0.56096(13) 0.0158(3) Uani 1 1 d . . . . .
H6 H 0.2489(6) 0.3989(4) 0.6250(14) 0.019 Uiso 1 1 calc R U . . .
C7 C 0.22605(17) 0.46652(15) 0.46409(12) 0.0133(3) Uani 1 1 d . . . . .
C8 C 0.31110(17) 0.67528(15) 0.49778(12) 0.0133(3) Uani 1 1 d . . . . .
C9 C 0.32330(19) 0.64840(16) 0.61055(13) 0.0174(3) Uani 1 1 d . . . . .
H9 H 0.3046(5) 0.5703(17) 0.6484(9) 0.021 Uiso 1 1 calc R U . . .
C10 C 0.36449(19) 0.74254(17) 0.66453(13) 0.0190(3) Uani 1 1 d . . . . .
H10A H 0.3735 0.7272 0.7416 0.023 Uiso 1 1 calc R U . . .
C11 C 0.11153(19) 0.92902(16) 0.31328(13) 0.0171(3) Uani 1 1 d . . . . .
O1 O -0.01552(14) 1.00984(13) 0.33936(11) 0.0248(3) Uani 1 1 d . . . . .
C12 C 0.31048(18) 0.79936(16) 0.12143(14) 0.0177(3) Uani 1 1 d . . . . .
O2 O 0.31451(15) 0.79835(13) 0.02531(10) 0.0256(3) Uani 1 1 d . . . . .
C13 C 0.39245(18) 0.95415(16) 0.23020(13) 0.0171(3) Uani 1 1 d . . . . .
O3 O 0.43936(15) 1.04665(13) 0.19829(11) 0.0262(3) Uani 1 1 d . . . . .
C14 C 0.54143(18) 0.67123(16) 0.22403(12) 0.0158(3) Uani 1 1 d . . . . .
N4 N 0.67294(16) 0.59690(15) 0.19763(11) 0.0207(3) Uani 1 1 d . . . . .
C15 C 0.37843(18) 0.87823(16) 0.49246(13) 0.0162(3) Uani 1 1 d . . . . .
H15A H 0.3981 0.9583 0.4518 0.019 Uiso 1 1 calc R U . . .
C16 C 0.1685(2) 0.54300(17) 0.17377(13) 0.0193(3) Uani 1 1 d . . . . .
H16A H 0.1441 0.6411 0.1432 0.023 Uiso 1 1 calc R U . . .
H16B H 0.0743 0.5135 0.1817 0.023 Uiso 1 1 calc R U . . .
C17 C 0.3118(2) 0.4425(2) 0.08996(15) 0.0296(4) Uani 1 1 d . . . . .
H17A H 0.2886 0.4451 0.0149 0.044 Uiso 1 1 calc R U . . .
H17B H 0.3347 0.3451 0.1195 0.044 Uiso 1 1 calc R U . . .
H17C H 0.4047 0.4724 0.0813 0.044 Uiso 1 1 calc R U . . .
C18 C 0.39223(18) 0.85920(17) 0.60453(13) 0.0182(3) Uani 1 1 d . . . . .
H18A H 0.4203 0.9251 0.6399 0.022 Uiso 1 1 calc R U . . .
C19 C -0.1641(14) 0.8301(15) 0.0218(11) 0.028(2) Uani 0.52(2) 1 d D U P A 1
H19A H -0.2197 0.9070 -0.0247 0.033 Uiso 0.52(2) 1 calc R U P A 1
H19B H -0.2374 0.7772 0.0580 0.033 Uiso 0.52(2) 1 calc R U P A 1
Cl1 Cl -0.1242(11) 0.9086(12) 0.1316(7) 0.0300(12) Uani 0.52(2) 1 d D U P A 1
Cl2 Cl 0.0077(4) 0.7123(5) -0.0711(3) 0.0335(7) Uani 0.52(2) 1 d D U P A 1
C19' C -0.1811(17) 0.8247(19) 0.0323(12) 0.029(3) Uani 0.48(2) 1 d D U P A 2
H19C H -0.2126 0.7449 0.0728 0.035 Uiso 0.48(2) 1 calc R U P A 2
H19D H -0.2728 0.8905 0.0055 0.035 Uiso 0.48(2) 1 calc R U P A 2
Cl1' Cl -0.1296(12) 0.9172(14) 0.1284(9) 0.0301(12) Uani 0.48(2) 1 d D U P A 2
Cl2' Cl -0.0148(12) 0.7577(17) -0.0870(7) 0.0577(19) Uani 0.48(2) 1 d D U P A 2

loop_
_atom_site_aniso_label
_atom_site_aniso_U_11
_atom_site_aniso_U_22
_atom_site_aniso_U_33
_atom_site_aniso_U_23
_atom_site_aniso_U_13
_atom_site_aniso_U_12
Mn1 0.01509(11) 0.01241(11) 0.01245(11) 0.00096(8) -0.00350(8) -0.00591(8)
N1 0.0170(6) 0.0142(6) 0.0117(6) -0.0002(4) -0.0039(5) -0.0069(5)
N2 0.0163(6) 0.0128(5) 0.0109(5) 0.0009(4) -0.0037(4) -0.0068(5)
N3 0.0135(6) 0.0141(6) 0.0134(6) -0.0007(4) -0.0027(4) -0.0057(4)
C1 0.0133(6) 0.0145(6) 0.0117(6) -0.0007(5) -0.0022(5) -0.0041(5)
C2 0.0146(6) 0.0126(6) 0.0132(6) -0.0012(5) -0.0015(5) -0.0040(5)
C3 0.0187(7) 0.0146(7) 0.0170(7) -0.0035(5) -0.0039(6) -0.0060(5)
C4 0.0194(7) 0.0124(6) 0.0213(7) -0.0016(5) -0.0024(6) -0.0070(6)
C5 0.0193(7) 0.0128(6) 0.0178(7) 0.0015(5) -0.0029(6) -0.0050(5)
C6 0.0178(7) 0.0148(7) 0.0147(7) -0.0001(5) -0.0046(5) -0.0052(5)
C7 0.0140(6) 0.0111(6) 0.0147(7) -0.0007(5) -0.0028(5) -0.0044(5)
C8 0.0124(6) 0.0127(6) 0.0147(7) -0.0020(5) -0.0032(5) -0.0040(5)
C9 0.0217(7) 0.0173(7) 0.0150(7) 0.0015(5) -0.0060(6) -0.0080(6)
C10 0.0203(7) 0.0221(7) 0.0162(7) -0.0014(6) -0.0068(6) -0.0072(6)
C11 0.0222(7) 0.0171(7) 0.0163(7) 0.0014(5) -0.0064(6) -0.0109(6)
O1 0.0186(6) 0.0214(6) 0.0325(7) -0.0017(5) -0.0059(5) -0.0043(5)
C12 0.0179(7) 0.0152(7) 0.0206(7) 0.0031(6) -0.0051(6) -0.0067(6)
O2 0.0323(7) 0.0300(6) 0.0162(6) 0.0036(5) -0.0085(5) -0.0118(5)
C13 0.0178(7) 0.0175(7) 0.0150(7) 0.0000(5) -0.0041(5) -0.0049(6)
O3 0.0312(6) 0.0228(6) 0.0288(6) 0.0038(5) -0.0061(5) -0.0162(5)
C14 0.0216(7) 0.0166(7) 0.0105(6) 0.0021(5) -0.0037(5) -0.0087(6)
N4 0.0219(7) 0.0243(7) 0.0134(6) 0.0014(5) -0.0042(5) -0.0053(5)
C15 0.0161(7) 0.0160(7) 0.0174(7) -0.0019(5) -0.0023(5) -0.0077(5)
C16 0.0288(8) 0.0216(7) 0.0133(7) 0.0014(6) -0.0086(6) -0.0134(6)
C17 0.0435(11) 0.0318(9) 0.0142(8) -0.0053(7) -0.0005(7) -0.0176(8)
C18 0.0177(7) 0.0208(7) 0.0189(7) -0.0053(6) -0.0042(6) -0.0091(6)
C19 0.027(3) 0.029(3) 0.032(4) 0.005(3) -0.012(3) -0.012(3)
Cl1 0.0341(17) 0.0298(17) 0.0241(17) -0.0053(18) -0.0089(15) -0.0063(11)
Cl2 0.0333(8) 0.0482(14) 0.0234(7) -0.0076(7) -0.0050(5) -0.0190(9)
C19' 0.034(4) 0.045(5) 0.017(3) -0.001(3) -0.004(2) -0.026(3)
Cl1' 0.036(2) 0.0301(18) 0.030(2) 0.0041(13) -0.0164(15) -0.0129(18)
Cl2' 0.058(2) 0.096(4) 0.0325(15) -0.025(2) 0.0089(13) -0.052(3)

loop_
_atom_type_symbol
_atom_type_description
_atom_type_scat_dispersion_real
_atom_type_scat_dispersion_imag
_atom_type_scat_source
C C 0.0033 0.0016 'International Tables Vol C Tables 4.2.6.8 and 6.1.1.4'
H H 0.0000 0.0000 'International Tables Vol C Tables 4.2.6.8 and 6.1.1.4'
N N 0.0061 0.0033 'International Tables Vol C Tables 4.2.6.8 and 6.1.1.4'
O O 0.0106 0.0060 'International Tables Vol C Tables 4.2.6.8 and 6.1.1.4'
Mn Mn 0.3368 0.7283 'International Tables Vol C Tables 4.2.6.8 and 6.1.1.4'
Cl Cl 0.1484 0.1585 'International Tables Vol C Tables 4.2.6.8 and 6.1.1.4'

loop_
_geom_angle_atom_site_label_1
_geom_angle_atom_site_label_2
_geom_angle_atom_site_label_3
_geom_angle
C12 Mn1 C11 92.85(7)
C12 Mn1 C13 87.46(7)
C11 Mn1 C13 91.18(7)
C12 Mn1 C14 87.79(6)
C11 Mn1 C14 179.30(7)
C13 Mn1 C14 88.55(6)
C12 Mn1 C1 97.87(6)
C11 Mn1 C1 92.97(6)
C13 Mn1 C1 173.07(6)
C14 Mn1 C1 87.23(6)
C12 Mn1 N3 173.51(6)
C11 Mn1 N3 92.31(6)
C13 Mn1 N3 96.38(6)
C14 Mn1 N3 87.08(5)
C1 Mn1 N3 77.93(5)
C1 N1 C2 111.29(12)
C1 N1 C16 125.88(12)
C2 N1 C16 122.76(12)
C1 N2 C8 117.44(12)
C1 N2 C7 111.15(12)
C8 N2 C7 131.31(12)
C8 N3 C15 117.20(13)
C8 N3 Mn1 116.48(10)
C15 N3 Mn1 126.32(10)
N1 C1 N2 105.44(12)
N1 C1 Mn1 139.43(11)
N2 C1 Mn1 115.10(10)
C7 C2 C3 122.45(13)
C7 C2 N1 107.35(12)
C3 C2 N1 130.18(14)
C2 C3 C4 116.55(14)
C3 C4 C5 121.33(14)
C6 C5 C4 122.04(14)
C5 C6 C7 116.77(14)
C2 C7 C6 120.85(13)
C2 C7 N2 104.75(12)
C6 C7 N2 134.40(13)
N3 C8 C9 123.13(13)
N3 C8 N2 112.75(12)
C9 C8 N2 124.11(13)
C10 C9 C8 118.45(14)
C18 C10 C9 119.11(14)
O1 C11 Mn1 177.96(14)
O2 C12 Mn1 175.83(14)
O3 C13 Mn1 175.64(14)
N4 C14 Mn1 178.01(14)
N3 C15 C18 123.11(14)
N1 C16 C17 110.96(14)
C15 C18 C10 118.99(14)
Cl1 C19 Cl2 114.1(7)
Cl2' C19' Cl1' 109.2(8)

loop_
_geom_bond_atom_site_label_1
_geom_bond_atom_site_label_2
_geom_bond_distance
Mn1 C12 1.8096(16)
Mn1 C11 1.8221(16)
Mn1 C13 1.8299(16)
Mn1 C14 1.9972(16)
Mn1 C1 2.0003(15)
Mn1 N3 2.0745(12)
N1 C1 1.3433(18)
N1 C2 1.3992(18)
N1 C16 1.4666(18)
N2 C1 1.3847(18)
N2 C8 1.4012(18)
N2 C7 1.4089(18)
N3 C8 1.3523(18)
N3 C15 1.3503(19)
C2 C7 1.395(2)
C2 C3 1.392(2)
C3 C4 1.392(2)
C4 C5 1.394(2)
C5 C6 1.394(2)
C6 C7 1.395(2)
C8 C9 1.390(2)
C9 C10 1.387(2)
C10 C18 1.385(2)
C11 O1 1.145(2)
C12 O2 1.1484(19)
C13 O3 1.1485(19)
C14 N4 1.153(2)
C15 C18 1.381(2)
C16 C17 1.515(2)
C19 Cl1 1.767(9)
C19 Cl2 1.762(9)
C19' Cl2' 1.767(11)
C19' Cl1' 1.783(10)
